data_4103250
loop_
_publ_author_name
'Shaoguang Zhang'
'Wen-Xiong Zhang'
'Jing Zhao'
'Zhenfeng Xi'

_publ_contact_author_address
;
Beijing National Laboratory for Molecular Sciences (BNLMS),
Key Laboratory of Bioorganic Chemistry and Molecular Engineering of Ministry 
of Education, College of Chemistry, Peking University,
Beijing 100871, China,
;
_publ_contact_author_email zfxi@pku.edu.cn
_publ_contact_author_name 'Zhenfeng Xi'
_publ_section_title
;
 Cleavage and Reorganization of Zr-C/Si-C Bonds Leading to Zr/Si-N
 Organometallic and Heterocyclic Compounds
;
_journal_name_full 'Journal of the American Chemical Society'
_journal_page_first 14042
_journal_page_last 14045
_journal_paper_doi 10.1021/ja1074932
_journal_volume 132
_journal_year 2010
_chemical_formula_sum 'C42 H53 N3 Si Zr'
_chemical_formula_weight 719.18
_chemical_name_systematic
; 
 ? 
;
_space_group_IT_number 14
_symmetry_cell_setting monoclinic
_symmetry_space_group_name_Hall '-P 2yn'
_symmetry_space_group_name_H-M 'P 1 21/n 1'
_atom_sites_solution_hydrogens geom
_atom_sites_solution_primary direct
_atom_sites_solution_secondary difmap
_audit_creation_method SHELXL-97
_cell_angle_alpha 90.00
_cell_angle_beta 103.28(3)
_cell_angle_gamma 90.00
_cell_formula_units_Z 4
_cell_length_a 13.699(3)
_cell_length_b 17.736(4)
_cell_length_c 16.404(3)
_cell_measurement_reflns_used 15073
_cell_measurement_temperature 293(2)
_cell_measurement_theta_max 27.48
_cell_measurement_theta_min 1.72
_cell_volume 3879.0(15)
_computing_cell_refinement Rapid-AUTO
_computing_data_collection 'Rapid-AUTO (Rigaku,2000)'
_computing_data_reduction 'CrystalStructure (Rigaku/MSC,2000)'
_computing_molecular_graphics 'Siemens SHELXTL V4.2,(Sheldrick,1990)'
_computing_publication_material SHELXL-97,(Sheldrick,1997)
_computing_structure_refinement SHELXL-97,(Sheldrick,1997)
_computing_structure_solution SHELXS-97,(Sheldrick,1997)
_diffrn_ambient_temperature 293(2)
_diffrn_detector_area_resol_mean 10.00
_diffrn_measured_fraction_theta_full 0.996
_diffrn_measured_fraction_theta_max 0.996
_diffrn_measurement_device_type 'Rigaku RAXIS RAPID IP'
_diffrn_measurement_method \W
_diffrn_radiation_monochromator graphite
_diffrn_radiation_source 'fine-focus sealed tube'
_diffrn_radiation_type MoK\a
_diffrn_radiation_wavelength 0.71073
_diffrn_reflns_av_R_equivalents 0.1325
_diffrn_reflns_av_sigmaI/netI 0.8346
_diffrn_reflns_limit_h_max 17
_diffrn_reflns_limit_h_min -17
_diffrn_reflns_limit_k_max 23
_diffrn_reflns_limit_k_min -22
_diffrn_reflns_limit_l_max 21
_diffrn_reflns_limit_l_min -21
_diffrn_reflns_number 15073
_diffrn_reflns_theta_full 27.48
_diffrn_reflns_theta_max 27.48
_diffrn_reflns_theta_min 1.72
_diffrn_standards_decay_% 0
_diffrn_standards_interval_count 0
_diffrn_standards_interval_time 0
_diffrn_standards_number 0
_exptl_absorpt_coefficient_mu 0.346
_exptl_absorpt_correction_T_max 0.9662
_exptl_absorpt_correction_T_min 0.9340
_exptl_absorpt_correction_type empirical
_exptl_absorpt_process_details
; 
                                  HIGASHI, T. (1995). Abscor-empirical 
                                  Absorption Correction based on Fourier 
                                  Series Approximation. 
                                  Rigaku Corporation,Tokyo,Japan. 
;
_exptl_crystal_density_diffrn 1.231
_exptl_crystal_density_method 'not measured'
_exptl_crystal_F_000 1520
_exptl_crystal_size_max 0.20
_exptl_crystal_size_mid 0.20
_exptl_crystal_size_min 0.10
_refine_diff_density_max 0.616
_refine_diff_density_min -0.438
_refine_diff_density_rms 0.132
_refine_ls_extinction_coef 0.0121(6)
_refine_ls_extinction_expression Fc^*^=kFc[1+0.001xFc^2^\l^3^/sin(2\q)]^-1/4^
_refine_ls_extinction_method SHELXL
_refine_ls_goodness_of_fit_ref 0.845
_refine_ls_hydrogen_treatment none
_refine_ls_matrix_type full
_refine_ls_number_parameters 436
_refine_ls_number_reflns 8858
_refine_ls_number_restraints 0
_refine_ls_restrained_S_all 0.845
_refine_ls_R_factor_all 0.2475
_refine_ls_R_factor_gt 0.0632
_refine_ls_shift/su_max 0.327
_refine_ls_shift/su_mean 0.009
_refine_ls_structure_factor_coef Fsqd
_refine_ls_weighting_details 'calc w=1/[\s^2^(Fo^2^)+(0.0400P)^2^+0.0000P] where P=(Fo^2^+2Fc^2^)/3'
_refine_ls_weighting_scheme calc
_refine_ls_wR_factor_gt 0.1298
_refine_ls_wR_factor_ref 0.2109
_reflns_number_gt 1677
_reflns_number_total 8858
_reflns_threshold_expression >2sigma(I)
_cod_data_source_file ja1074932_si_005.cif
_cod_data_source_block zsg45a
_cod_original_cell_volume 3879.0(13)
_cod_database_code 4103250

loop_
_symmetry_equiv_pos_as_xyz
'x, y, z'
'-x+1/2, y+1/2, -z+1/2'
'-x, -y, -z'
'x-1/2, -y-1/2, z-1/2'

loop_
_atom_site_label
_atom_site_type_symbol
_atom_site_fract_x
_atom_site_fract_y
_atom_site_fract_z
_atom_site_U_iso_or_equiv
_atom_site_adp_type
_atom_site_occupancy
_atom_site_symmetry_multiplicity
_atom_site_calc_flag
_atom_site_refinement_flags
Zr1 Zr 0.57620(8) 0.76906(6) 0.52243(6) 0.0370(4) Uani 1 1 d .
Si1 Si 0.1549(3) 0.8161(2) 0.6979(2) 0.0471(11) Uani 1 1 d .
N1 N 0.4485(6) 0.7044(4) 0.4828(5) 0.028(2) Uani 1 1 d .
N2 N 0.3031(7) 0.6433(5) 0.5088(5) 0.041(3) Uani 1 1 d .
N3 N 0.2275(6) 0.7499(5) 0.7608(5) 0.048(3) Uani 1 1 d .
C1 C 0.7463(8) 0.7497(7) 0.6187(8) 0.059(4) Uani 1 1 d .
H1 H 0.7912 0.7873 0.6515 0.071 Uiso 1 1 calc R
C2 C 0.7523(10) 0.7153(9) 0.5436(8) 0.062(4) Uani 1 1 d .
H2 H 0.7996 0.7315 0.5105 0.074 Uiso 1 1 calc R
C3 C 0.6931(11) 0.6549(9) 0.5239(8) 0.063(5) Uani 1 1 d .
H3 H 0.6922 0.6200 0.4774 0.076 Uiso 1 1 calc R
C4 C 0.6497(10) 0.6435(7) 0.5892(9) 0.065(5) Uani 1 1 d .
H4 H 0.6105 0.5990 0.5970 0.078 Uiso 1 1 calc R
C5 C 0.6784(10) 0.6991(9) 0.6460(8) 0.067(5) Uani 1 1 d .
H5 H 0.6649 0.6995 0.7022 0.081 Uiso 1 1 calc R
C6 C 0.6000(12) 0.9097(6) 0.5116(7) 0.055(4) Uani 1 1 d .
H6 H 0.6171 0.9462 0.5575 0.066 Uiso 1 1 calc R
C7 C 0.6649(10) 0.8759(7) 0.4674(9) 0.067(4) Uani 1 1 d .
H7 H 0.7378 0.8830 0.4808 0.080 Uiso 1 1 calc R
C8 C 0.6117(11) 0.8384(8) 0.3973(9) 0.069(5) Uani 1 1 d .
H8 H 0.6392 0.8166 0.3525 0.083 Uiso 1 1 calc R
C9 C 0.5125(13) 0.8488(8) 0.3960(7) 0.068(5) Uani 1 1 d .
H9 H 0.4567 0.8354 0.3492 0.081 Uiso 1 1 calc R
C10 C 0.5041(10) 0.8908(8) 0.4644(9) 0.063(4) Uani 1 1 d .
H10 H 0.4413 0.9123 0.4730 0.076 Uiso 1 1 calc R
C11 C 0.4752(8) 0.7959(6) 0.6130(5) 0.029(3) Uani 1 1 d .
C12 C 0.3896(7) 0.7529(6) 0.5993(5) 0.030(3) Uani 1 1 d .
C13 C 0.3724(9) 0.6925(6) 0.5291(6) 0.034(3) Uani 1 1 d .
C14 C 0.3055(7) 0.7677(6) 0.6440(5) 0.028(3) Uani 1 1 d .
C15 C 0.3012(8) 0.7324(6) 0.7290(6) 0.033(3) Uani 1 1 d .
C16 C 0.2286(8) 0.8160(6) 0.6174(6) 0.034(3) Uani 1 1 d .
C17 C 0.4478(9) 0.6588(7) 0.4092(6) 0.042(3) Uani 1 1 d .
H17 H 0.5078 0.6737 0.3902 0.050 Uiso 1 1 calc R
C18 C 0.4560(8) 0.5740(6) 0.4217(6) 0.052(4) Uani 1 1 d .
H18A H 0.5063 0.5630 0.4715 0.078 Uiso 1 1 calc R
H18B H 0.4744 0.5512 0.3743 0.078 Uiso 1 1 calc R
H18C H 0.3926 0.5543 0.4271 0.078 Uiso 1 1 calc R
C19 C 0.3621(9) 0.6774(6) 0.3393(6) 0.064(4) Uani 1 1 d .
H19A H 0.3015 0.6575 0.3508 0.095 Uiso 1 1 calc R
H19B H 0.3727 0.6557 0.2884 0.095 Uiso 1 1 calc R
H19C H 0.3564 0.7312 0.3332 0.095 Uiso 1 1 calc R
C20 C 0.2275(9) 0.6205(8) 0.5520(7) 0.050(4) Uani 1 1 d .
H20 H 0.2431 0.6411 0.6089 0.060 Uiso 1 1 calc R
C21 C 0.2257(9) 0.5353(6) 0.5555(7) 0.068(4) Uani 1 1 d .
H21A H 0.1938 0.5158 0.5013 0.102 Uiso 1 1 calc R
H21B H 0.1889 0.5195 0.5957 0.102 Uiso 1 1 calc R
H21C H 0.2931 0.5165 0.5716 0.102 Uiso 1 1 calc R
C22 C 0.1257(8) 0.6486(6) 0.5044(6) 0.059(4) Uani 1 1 d .
H22A H 0.1285 0.7022 0.4968 0.089 Uiso 1 1 calc R
H22B H 0.0763 0.6371 0.5356 0.089 Uiso 1 1 calc R
H22C H 0.1080 0.6244 0.4507 0.089 Uiso 1 1 calc R
C23 C 0.4959(9) 0.8640(6) 0.6720(6) 0.031(3) Uani 1 1 d .
C24 C 0.4319(8) 0.9274(8) 0.6707(7) 0.049(4) Uani 1 1 d .
H24 H 0.3696 0.9268 0.6332 0.059 Uiso 1 1 calc R
C25 C 0.4574(11) 0.9916(6) 0.7232(8) 0.055(4) Uani 1 1 d .
H25 H 0.4098 1.0298 0.7172 0.065 Uiso 1 1 calc R
C26 C 0.5432(11) 1.0025(11) 0.7805(9) 0.087(6) Uani 1 1 d .
C27 C 0.6050(11) 0.9408(8) 0.7809(7) 0.060(4) Uani 1 1 d .
H27 H 0.6666 0.9429 0.8192 0.071 Uiso 1 1 calc R
C28 C 0.5876(9) 0.8756(7) 0.7314(7) 0.055(4) Uani 1 1 d .
H28 H 0.6375 0.8390 0.7378 0.066 Uiso 1 1 calc R
C29 C 0.5649(11) 1.0664(7) 0.8352(8) 0.114(7) Uani 1 1 d .
H29A H 0.5596 1.0522 0.8905 0.171 Uiso 1 1 calc R
H29B H 0.5179 1.1060 0.8147 0.171 Uiso 1 1 calc R
H29C H 0.6317 1.0838 0.8370 0.171 Uiso 1 1 calc R
C30 C 0.3827(9) 0.6836(7) 0.7800(7) 0.044(3) Uani 1 1 d .
C31 C 0.4341(9) 0.6278(7) 0.7293(7) 0.081(5) Uani 1 1 d .
H31A H 0.5048 0.6261 0.7537 0.121 Uiso 1 1 calc R
H31B H 0.4231 0.6447 0.6723 0.121 Uiso 1 1 calc R
H31C H 0.4058 0.5784 0.7307 0.121 Uiso 1 1 calc R
C32 C 0.4590(10) 0.7352(8) 0.8353(7) 0.120(6) Uani 1 1 d .
H32A H 0.4245 0.7725 0.8606 0.180 Uiso 1 1 calc R
H32B H 0.4987 0.7597 0.8019 0.180 Uiso 1 1 calc R
H32C H 0.5019 0.7059 0.8783 0.180 Uiso 1 1 calc R
C33 C 0.3426(9) 0.6304(7) 0.8322(8) 0.098(6) Uani 1 1 d .
H33A H 0.3928 0.5935 0.8548 0.146 Uiso 1 1 calc R
H33B H 0.2847 0.6056 0.7988 0.146 Uiso 1 1 calc R
H33C H 0.3239 0.6572 0.8771 0.146 Uiso 1 1 calc R
C34 C 0.1616(9) 0.9049(6) 0.7614(6) 0.072(4) Uani 1 1 d .
H34A H 0.1964 0.8949 0.8182 0.108 Uiso 1 1 calc R
H34B H 0.0949 0.9222 0.7605 0.108 Uiso 1 1 calc R
H34C H 0.1969 0.9430 0.7381 0.108 Uiso 1 1 calc R
C35 C 0.0262(8) 0.7827(6) 0.6613(6) 0.069(4) Uani 1 1 d .
H35A H 0.0241 0.7292 0.6694 0.104 Uiso 1 1 calc R
H35B H 0.0030 0.7941 0.6028 0.104 Uiso 1 1 calc R
H35C H -0.0161 0.8072 0.6924 0.104 Uiso 1 1 calc R
C36 C 0.2066(8) 0.8603(7) 0.5390(7) 0.039(3) Uani 1 1 d .
C37 C 0.1494(9) 0.9256(7) 0.5366(8) 0.052(4) Uani 1 1 d .
H37 H 0.1237 0.9372 0.5829 0.062 Uiso 1 1 calc R
C38 C 0.1279(9) 0.9764(7) 0.4651(8) 0.056(4) Uani 1 1 d .
H38 H 0.0877 1.0184 0.4667 0.067 Uiso 1 1 calc R
C39 C 0.1647(9) 0.9645(8) 0.3967(8) 0.053(4) Uani 1 1 d .
C40 C 0.2181(9) 0.8985(8) 0.3979(7) 0.059(4) Uani 1 1 d .
H40 H 0.2418 0.8867 0.3507 0.071 Uiso 1 1 calc R
C41 C 0.2402(8) 0.8458(7) 0.4679(7) 0.049(4) Uani 1 1 d .
H41 H 0.2770 0.8024 0.4644 0.059 Uiso 1 1 calc R
C42 C 0.1457(9) 1.0178(7) 0.3220(7) 0.077(5) Uani 1 1 d .
H42A H 0.1157 1.0634 0.3361 0.116 Uiso 1 1 calc R
H42B H 0.1013 0.9942 0.2751 0.116 Uiso 1 1 calc R
H42C H 0.2081 1.0294 0.3076 0.116 Uiso 1 1 calc R

loop_
_atom_site_aniso_label
_atom_site_aniso_U_11
_atom_site_aniso_U_22
_atom_site_aniso_U_33
_atom_site_aniso_U_23
_atom_site_aniso_U_13
_atom_site_aniso_U_12
Zr1 0.0329(7) 0.0438(8) 0.0379(6) -0.0011(7) 0.0158(5) 0.0018(8)
Si1 0.042(3) 0.053(3) 0.054(2) 0.001(2) 0.028(2) 0.006(2)
N1 0.047(7) 0.022(6) 0.015(4) 0.002(4) 0.005(5) -0.001(5)
N2 0.030(7) 0.041(8) 0.044(6) -0.007(5) -0.007(5) -0.014(6)
N3 0.043(6) 0.069(9) 0.041(6) 0.022(5) 0.028(5) 0.015(6)
C1 0.023(7) 0.056(12) 0.089(10) -0.010(8) -0.007(7) -0.002(7)
C2 0.045(10) 0.090(14) 0.055(9) -0.004(9) 0.023(7) 0.024(9)
C3 0.066(12) 0.075(14) 0.056(10) -0.004(9) 0.029(9) 0.025(10)
C4 0.065(11) 0.036(11) 0.068(10) -0.024(8) -0.036(9) 0.015(8)
C5 0.036(9) 0.114(15) 0.049(9) 0.043(9) 0.004(7) 0.040(9)
C6 0.093(13) 0.020(8) 0.064(9) -0.002(7) 0.042(10) -0.027(8)
C7 0.052(10) 0.071(12) 0.090(12) -0.005(9) 0.043(10) -0.030(9)
C8 0.062(12) 0.083(13) 0.070(11) 0.012(9) 0.033(10) -0.026(10)
C9 0.103(15) 0.078(12) 0.026(8) 0.000(7) 0.024(9) -0.016(11)
C10 0.037(10) 0.056(11) 0.101(13) 0.048(9) 0.025(9) 0.003(8)
C11 0.040(8) 0.033(9) 0.013(6) -0.001(5) 0.001(5) 0.003(6)
C12 0.019(6) 0.043(10) 0.027(6) 0.015(5) 0.005(5) 0.001(6)
C13 0.055(9) 0.027(8) 0.016(6) 0.007(5) 0.000(6) 0.031(7)
C14 0.031(6) 0.031(7) 0.026(6) -0.008(6) 0.013(5) -0.001(7)
C15 0.041(7) 0.027(7) 0.032(6) 0.014(6) 0.009(6) 0.002(7)
C16 0.031(8) 0.034(8) 0.042(7) 0.013(6) 0.016(6) -0.001(6)
C17 0.039(8) 0.057(10) 0.026(7) -0.019(7) 0.001(6) -0.004(8)
C18 0.068(10) 0.027(9) 0.055(8) -0.018(6) 0.003(7) 0.007(8)
C19 0.068(11) 0.069(11) 0.060(9) -0.019(7) 0.025(8) -0.024(8)
C20 0.019(8) 0.099(13) 0.035(8) 0.003(7) 0.010(6) -0.013(8)
C21 0.097(12) 0.026(9) 0.086(10) 0.012(7) 0.030(9) -0.023(9)
C22 0.056(10) 0.069(11) 0.059(8) -0.008(7) 0.024(8) -0.009(8)
C23 0.034(8) 0.032(9) 0.032(7) 0.005(6) 0.015(6) -0.003(7)
C24 0.019(7) 0.074(12) 0.056(8) 0.039(8) 0.013(6) 0.009(8)
C25 0.090(12) 0.010(9) 0.078(10) -0.006(7) 0.049(9) 0.003(8)
C26 0.034(10) 0.16(2) 0.058(10) 0.040(11) -0.004(8) 0.042(12)
C27 0.073(12) 0.065(12) 0.030(8) -0.027(7) -0.009(8) -0.038(10)
C28 0.023(8) 0.090(13) 0.049(8) 0.021(8) 0.004(7) 0.014(8)
C29 0.170(19) 0.058(12) 0.110(12) -0.085(10) 0.022(12) -0.025(11)
C30 0.044(9) 0.053(10) 0.036(7) 0.009(7) 0.013(7) -0.015(8)
C31 0.077(11) 0.098(13) 0.066(10) 0.025(8) 0.013(8) 0.048(10)
C32 0.110(13) 0.116(15) 0.099(11) 0.043(10) -0.047(10) 0.010(13)
C33 0.067(11) 0.105(14) 0.139(13) 0.093(11) 0.060(10) 0.046(10)
C34 0.102(12) 0.063(10) 0.071(9) -0.002(7) 0.060(9) 0.020(9)
C35 0.046(8) 0.080(11) 0.093(9) -0.008(8) 0.038(7) -0.008(9)
C36 0.025(8) 0.054(11) 0.038(8) -0.006(7) 0.006(6) 0.001(7)
C37 0.038(9) 0.045(11) 0.076(10) 0.000(8) 0.021(8) -0.006(8)
C38 0.054(10) 0.038(10) 0.075(10) 0.001(8) 0.011(8) 0.006(8)
C39 0.019(8) 0.051(11) 0.081(11) -0.003(9) -0.002(7) 0.005(7)
C40 0.041(9) 0.097(14) 0.041(8) 0.000(8) 0.011(7) -0.013(9)
C41 0.040(9) 0.062(10) 0.043(8) 0.011(7) 0.006(7) 0.020(7)
C42 0.075(11) 0.073(12) 0.068(10) 0.051(8) -0.013(8) -0.008(9)

loop_
_atom_type_symbol
_atom_type_description
_atom_type_scat_dispersion_real
_atom_type_scat_dispersion_imag
_atom_type_scat_source
C C 0.0033 0.0016 'International Tables Vol C Tables 4.2.6.8 and 6.1.1.4'
H H 0.0000 0.0000 'International Tables Vol C Tables 4.2.6.8 and 6.1.1.4'
N N 0.0061 0.0033 'International Tables Vol C Tables 4.2.6.8 and 6.1.1.4'
Si Si 0.0817 0.0704 'International Tables Vol C Tables 4.2.6.8 and 6.1.1.4'
Zr Zr -2.9673 0.5597 'International Tables Vol C Tables 4.2.6.8 and 6.1.1.4'

loop_
_geom_angle_atom_site_label_1
_geom_angle_atom_site_label_2
_geom_angle_atom_site_label_3
_geom_angle
N1 Zr1 C11 74.2(3)
N1 Zr1 C10 97.4(4)
C11 Zr1 C10 79.7(4)
N1 Zr1 C9 86.8(4)
C11 Zr1 C9 105.8(4)
C10 Zr1 C9 32.1(4)
N1 Zr1 C5 104.7(4)
C11 Zr1 C5 83.5(4)
C10 Zr1 C5 147.3(6)
C9 Zr1 C5 167.0(5)
N1 Zr1 C1 135.6(4)
C11 Zr1 C1 103.3(4)
C10 Zr1 C1 126.2(5)
C9 Zr1 C1 134.0(5)
C5 Zr1 C1 33.1(3)
N1 Zr1 C6 129.7(4)
C11 Zr1 C6 87.0(4)
C10 Zr1 C6 32.6(4)
C9 Zr1 C6 53.7(4)
C5 Zr1 C6 119.2(5)
C1 Zr1 C6 93.6(5)
N1 Zr1 C7 138.2(4)
C11 Zr1 C7 119.0(4)
C10 Zr1 C7 52.4(4)
C9 Zr1 C7 51.9(4)
C5 Zr1 C7 115.7(5)
C1 Zr1 C7 82.8(5)
C6 Zr1 C7 32.3(3)
N1 Zr1 C8 108.7(4)
C11 Zr1 C8 132.7(4)
C10 Zr1 C8 53.0(4)
C9 Zr1 C8 31.5(4)
C5 Zr1 C8 135.9(5)
C1 Zr1 C8 104.6(5)
C6 Zr1 C8 54.0(4)
C7 Zr1 C8 31.7(3)
N1 Zr1 C2 122.9(4)
C11 Zr1 C2 133.0(4)
C10 Zr1 C2 131.5(5)
C9 Zr1 C2 117.7(5)
C5 Zr1 C2 50.9(4)
C1 Zr1 C2 32.0(3)
C6 Zr1 C2 104.2(5)
C7 Zr1 C2 79.1(5)
C8 Zr1 C2 86.6(5)
N1 Zr1 C3 92.6(4)
C11 Zr1 C3 128.4(4)
C10 Zr1 C3 151.9(5)
C9 Zr1 C3 123.4(5)
C5 Zr1 C3 51.3(4)
C1 Zr1 C3 53.5(4)
C6 Zr1 C3 133.3(5)
C7 Zr1 C3 104.1(5)
C8 Zr1 C3 98.9(5)
C2 Zr1 C3 30.3(4)
N1 Zr1 C4 82.8(4)
C11 Zr1 C4 98.0(4)
C10 Zr1 C4 177.5(5)
C9 Zr1 C4 150.3(5)
C5 Zr1 C4 30.8(3)
C1 Zr1 C4 53.3(4)
C6 Zr1 C4 146.8(4)
C7 Zr1 C4 128.7(5)
C8 Zr1 C4 129.3(5)
C2 Zr1 C4 49.7(4)
C3 Zr1 C4 30.4(3)
N3 Si1 C35 110.9(5)
N3 Si1 C16 95.3(4)
C35 Si1 C16 114.3(5)
N3 Si1 C34 107.0(5)
C35 Si1 C34 112.0(5)
C16 Si1 C34 115.8(5)
C13 N1 C17 119.3(9)
C13 N1 Zr1 125.4(7)
C17 N1 Zr1 114.5(7)
C13 N2 C20 129.8(10)
C15 N3 Si1 108.8(7)
C2 C1 C5 100.2(12)
C2 C1 Zr1 74.9(7)
C5 C1 Zr1 73.1(6)
C2 C1 H1 128.6
C5 C1 H1 128.7
Zr1 C1 H1 128.6
C3 C2 C1 114.1(13)
C3 C2 Zr1 76.4(8)
C1 C2 Zr1 73.1(7)
C3 C2 H2 122.9
C1 C2 H2 122.9
Zr1 C2 H2 122.9
C2 C3 C4 106.2(13)
C2 C3 Zr1 73.3(8)
C4 C3 Zr1 74.9(7)
C2 C3 H3 126.3
C4 C3 H3 126.3
Zr1 C3 H3 126.3
C3 C4 C5 109.1(14)
C3 C4 Zr1 74.7(8)
C5 C4 Zr1 71.7(7)
C3 C4 H4 125.3
C5 C4 H4 125.3
Zr1 C4 H4 125.3
C4 C5 C1 110.3(13)
C4 C5 Zr1 77.5(7)
C1 C5 Zr1 73.8(6)
C4 C5 H5 124.4
C1 C5 H5 124.4
Zr1 C5 H5 124.4
C10 C6 C7 103.8(12)
C10 C6 Zr1 71.6(7)
C7 C6 Zr1 73.9(7)
C10 C6 H6 127.6
C7 C6 H6 127.6
Zr1 C6 H6 127.6
C8 C7 C6 111.0(13)
C8 C7 Zr1 74.4(8)
C6 C7 Zr1 73.8(7)
C8 C7 H7 124.3
C6 C7 H7 124.3
Zr1 C7 H7 124.3
C9 C8 C7 106.4(14)
C9 C8 Zr1 72.8(8)
C7 C8 Zr1 73.9(8)
C9 C8 H8 126.4
C7 C8 H8 126.4
Zr1 C8 H8 126.4
C8 C9 C10 109.3(14)
C8 C9 Zr1 75.7(9)
C10 C9 Zr1 73.0(7)
C8 C9 H9 125.0
C10 C9 H9 125.0
Zr1 C9 H9 125.0
C9 C10 C6 109.6(13)
C9 C10 Zr1 74.9(8)
C6 C10 Zr1 75.8(7)
C9 C10 H10 124.7
C6 C10 H10 124.7
Zr1 C10 H10 124.7
C12 C11 C23 124.6(9)
C12 C11 Zr1 113.4(7)
C23 C11 Zr1 121.3(7)
C11 C12 C14 122.5(9)
C11 C12 C13 118.9(9)
C14 C12 C13 118.3(9)
N2 C13 N1 123.3(10)
N2 C13 C12 129.9(10)
N1 C13 C12 106.6(10)
C16 C14 C12 125.1(9)
C16 C14 C15 111.1(9)
C12 C14 C15 123.7(9)
N3 C15 C30 117.9(9)
N3 C15 C14 118.0(10)
C30 C15 C14 123.9(10)
C14 C16 C36 127.3(10)
C14 C16 Si1 106.6(7)
C36 C16 Si1 126.1(9)
N1 C17 C19 111.9(10)
N1 C17 C18 117.0(9)
C19 C17 C18 110.3(9)
N1 C17 H17 105.6
C19 C17 H17 105.5
C18 C17 H17 105.5
C17 C18 H18A 109.5
C17 C18 H18B 109.5
H18A C18 H18B 109.5
C17 C18 H18C 109.5
H18A C18 H18C 109.5
H18B C18 H18C 109.5
C17 C19 H19A 109.5
C17 C19 H19B 109.5
H19A C19 H19B 109.5
C17 C19 H19C 109.5
H19A C19 H19C 109.5
H19B C19 H19C 109.5
N2 C20 C21 108.7(10)
N2 C20 C22 109.5(9)
C21 C20 C22 109.0(10)
N2 C20 H20 109.9
C21 C20 H20 109.9
C22 C20 H20 109.9
C20 C21 H21A 109.5
C20 C21 H21B 109.5
H21A C21 H21B 109.5
C20 C21 H21C 109.5
H21A C21 H21C 109.5
H21B C21 H21C 109.5
C20 C22 H22A 109.5
C20 C22 H22B 109.5
H22A C22 H22B 109.5
C20 C22 H22C 109.5
H22A C22 H22C 109.5
H22B C22 H22C 109.5
C28 C23 C24 110.0(10)
C28 C23 C11 123.7(11)
C24 C23 C11 126.1(11)
C25 C24 C23 123.9(11)
C25 C24 H24 118.1
C23 C24 H24 118.0
C26 C25 C24 126.5(14)
C26 C25 H25 116.8
C24 C25 H25 116.8
C25 C26 C27 109.1(16)
C25 C26 C29 125.1(15)
C27 C26 C29 125.7(14)
C26 C27 C28 128.9(14)
C26 C27 H27 115.5
C28 C27 H27 115.6
C27 C28 C23 121.6(12)
C27 C28 H28 119.2
C23 C28 H28 119.2
C26 C29 H29A 109.5
C26 C29 H29B 109.5
H29A C29 H29B 109.5
C26 C29 H29C 109.5
H29A C29 H29C 109.5
H29B C29 H29C 109.5
C33 C30 C15 111.4(10)
C33 C30 C32 109.7(11)
C15 C30 C32 107.8(10)
C33 C30 C31 100.3(11)
C15 C30 C31 115.9(10)
C32 C30 C31 111.6(11)
C30 C31 H31A 109.5
C30 C31 H31B 109.5
H31A C31 H31B 109.5
C30 C31 H31C 109.5
H31A C31 H31C 109.5
H31B C31 H31C 109.5
C30 C32 H32A 109.5
C30 C32 H32B 109.5
H32A C32 H32B 109.5
C30 C32 H32C 109.5
H32A C32 H32C 109.5
H32B C32 H32C 109.5
C30 C33 H33A 109.5
C30 C33 H33B 109.5
H33A C33 H33B 109.5
C30 C33 H33C 109.5
H33A C33 H33C 109.5
H33B C33 H33C 109.5
Si1 C34 H34A 109.5
Si1 C34 H34B 109.5
H34A C34 H34B 109.5
Si1 C34 H34C 109.5
H34A C34 H34C 109.5
H34B C34 H34C 109.5
Si1 C35 H35A 109.5
Si1 C35 H35B 109.5
H35A C35 H35B 109.5
Si1 C35 H35C 109.5
H35A C35 H35C 109.5
H35B C35 H35C 109.5
C41 C36 C37 115.3(11)
C41 C36 C16 126.8(11)
C37 C36 C16 117.8(11)
C36 C37 C38 123.1(12)
C36 C37 H37 118.5
C38 C37 H37 118.5
C39 C38 C37 121.9(12)
C39 C38 H38 119.1
C37 C38 H38 119.1
C38 C39 C40 114.9(12)
C38 C39 C42 123.0(13)
C40 C39 C42 122.1(13)
C39 C40 C41 124.7(12)
C39 C40 H40 117.6
C41 C40 H40 117.6
C36 C41 C40 120.0(11)
C36 C41 H41 120.0
C40 C41 H41 120.0
C39 C42 H42A 109.5
C39 C42 H42B 109.5
H42A C42 H42B 109.5
C39 C42 H42C 109.5
H42A C42 H42C 109.5
H42B C42 H42C 109.5

loop_
_geom_bond_atom_site_label_1
_geom_bond_atom_site_label_2
_geom_bond_distance
Zr1 N1 2.067(8)
Zr1 C11 2.300(10)
Zr1 C10 2.473(12)
Zr1 C9 2.497(12)
Zr1 C5 2.511(10)
Zr1 C1 2.520(10)
Zr1 C6 2.527(11)
Zr1 C7 2.528(12)
Zr1 C8 2.534(12)
Zr1 C2 2.542(12)
Zr1 C3 2.579(13)
Zr1 C4 2.581(12)
Si1 N3 1.721(9)
Si1 C35 1.825(11)
Si1 C16 1.838(10)
Si1 C34 1.879(10)
N1 C13 1.439(13)
N1 C17 1.451(11)
N2 C13 1.276(12)
N2 C20 1.440(12)
N3 C15 1.277(11)
C1 C2 1.394(14)
C1 C5 1.435(15)
C1 H1 0.9800
C2 C3 1.338(16)
C2 H2 0.9800
C3 C4 1.354(16)
C3 H3 0.9800
C4 C5 1.353(15)
C4 H4 0.9800
C5 H5 0.9800
C6 C10 1.403(15)
C6 C7 1.404(15)
C6 H6 0.9800
C7 C8 1.382(15)
C7 H7 0.9800
C8 C9 1.366(17)
C8 H8 0.9800
C9 C10 1.375(15)
C9 H9 0.9800
C10 H10 0.9800
C11 C12 1.374(12)
C11 C23 1.533(13)
C12 C14 1.523(12)
C12 C13 1.551(13)
C14 C16 1.350(12)
C14 C15 1.542(12)
C15 C30 1.506(14)
C16 C36 1.478(13)
C17 C19 1.478(12)
C17 C18 1.518(12)
C17 H17 0.9800
C18 H18A 0.9600
C18 H18B 0.9600
C18 H18C 0.9600
C19 H19A 0.9600
C19 H19B 0.9600
C19 H19C 0.9600
C20 C21 1.513(13)
C20 C22 1.518(13)
C20 H20 0.9800
C21 H21A 0.9600
C21 H21B 0.9600
C21 H21C 0.9600
C22 H22A 0.9600
C22 H22B 0.9600
C22 H22C 0.9600
C23 C28 1.417(13)
C23 C24 1.424(13)
C24 C25 1.422(14)
C24 H24 0.9300
C25 C26 1.339(16)
C25 H25 0.9300
C26 C27 1.383(17)
C26 C29 1.433(18)
C27 C28 1.402(14)
C27 H27 0.9300
C28 H28 0.9300
C29 H29A 0.9600
C29 H29B 0.9600
C29 H29C 0.9600
C30 C33 1.464(13)
C30 C32 1.522(14)
C30 C31 1.560(14)
C31 H31A 0.9600
C31 H31B 0.9600
C31 H31C 0.9600
C32 H32A 0.9600
C32 H32B 0.9600
C32 H32C 0.9600
C33 H33A 0.9600
C33 H33B 0.9600
C33 H33C 0.9600
C34 H34A 0.9600
C34 H34B 0.9600
C34 H34C 0.9600
C35 H35A 0.9600
C35 H35B 0.9600
C35 H35C 0.9600
C36 C41 1.372(13)
C36 C37 1.395(14)
C37 C38 1.454(14)
C37 H37 0.9300
C38 C39 1.349(14)
C38 H38 0.9300
C39 C40 1.378(15)
C39 C42 1.522(14)
C40 C41 1.457(14)
C40 H40 0.9300
C41 H41 0.9300
C42 H42A 0.9600
C42 H42B 0.9600
C42 H42C 0.9600
